data_2211914
loop_
_publ_author_name
'\,Ci\^gdem Y\"uksektepe'
'Nezihe \,Cal\?i\;skan'
'Murat Gen\,c'
'S\"uleyman Servi'
'Orhan B\"uy\"ukg\"ung\"or'

_publ_section_title
;
 1,1'-(Propane-1,3-diyl)bis[2-(methylsulfanyl)-1<i>H</i>-benzimidazole]
 dihydrate
;
_journal_coeditor_code OB3030
_journal_issue 1
_journal_name_full 'Acta Crystallographica Section E'
_journal_page_first o100
_journal_page_last o102
_journal_paper_doi 10.1107/S1600536806051646
_journal_volume 63
_journal_year 2007
_chemical_formula_iupac 'C19 H20 N4 S2, 2H2 O'
_chemical_formula_moiety 'C19 H20 N4 S2, 2(H2 O)'
_chemical_formula_sum 'C19 H24 N4 O2 S2'
_chemical_formula_weight 404.56
_chemical_name_systematic
;
1,1'-(Propane-1,3-diyl)bis[2-(methylsulfanyl)-1H-benzimidazole] dihydrate
;
_space_group_IT_number 2
_symmetry_cell_setting triclinic
_symmetry_space_group_name_Hall '-P 1'
_symmetry_space_group_name_H-M 'P -1'
_atom_sites_solution_hydrogens geom
_atom_sites_solution_primary direct
_atom_sites_solution_secondary difmap
_audit_creation_method SHELXL-97
_cell_angle_alpha 102.125(6)
_cell_angle_beta 93.415(6)
_cell_angle_gamma 96.443(6)
_cell_formula_units_Z 2
_cell_length_a 9.2655(7)
_cell_length_b 9.9754(7)
_cell_length_c 11.2980(8)
_cell_measurement_reflns_used 22161
_cell_measurement_temperature 296
_cell_measurement_theta_max 27.29
_cell_measurement_theta_min 2.22
_cell_volume 1010.78(13)
_computing_cell_refinement X-AREA
_computing_data_collection 'X-AREA (Stoe & Cie, 2002)'
_computing_data_reduction 'X-RED32 (Stoe & Cie, 2002)'
_computing_molecular_graphics 'ORTEP-3 for Windows (Farrugia, 1997)'
_computing_publication_material 'WinGX (Farrugia, 1999)'
_computing_structure_refinement 'SHELXL97 (Sheldrick, 1997)'
_computing_structure_solution 'SHELXS97 (Sheldrick, 1997)'
_diffrn_ambient_temperature 296
_diffrn_detector_area_resol_mean 6.67
_diffrn_measured_fraction_theta_full 0.993
_diffrn_measured_fraction_theta_max 0.993
_diffrn_measurement_device_type 'Stoe IPDS2 area-detector'
_diffrn_measurement_method \w
_diffrn_radiation_monochromator graphite
_diffrn_radiation_source 'fine-focus sealed tube'
_diffrn_radiation_type MoK\a
_diffrn_radiation_wavelength 0.71073
_diffrn_reflns_av_R_equivalents 0.0620
_diffrn_reflns_av_sigmaI/netI 0.0403
_diffrn_reflns_limit_h_max 11
_diffrn_reflns_limit_h_min -11
_diffrn_reflns_limit_k_max 12
_diffrn_reflns_limit_k_min -12
_diffrn_reflns_limit_l_max 14
_diffrn_reflns_limit_l_min -14
_diffrn_reflns_number 19069
_diffrn_reflns_theta_full 27.28
_diffrn_reflns_theta_max 27.28
_diffrn_reflns_theta_min 2.22
_diffrn_standards_decay_% 0
_diffrn_standards_interval_count 0
_diffrn_standards_number 0
_exptl_absorpt_coefficient_mu 0.285
_exptl_absorpt_correction_T_max 0.9584
_exptl_absorpt_correction_T_min 0.8802
_exptl_absorpt_correction_type integration
_exptl_absorpt_process_details '(X-RED32; Stoe & Cie, 2002)'
_exptl_crystal_colour colourless
_exptl_crystal_density_diffrn 1.329
_exptl_crystal_density_method 'not measured'
_exptl_crystal_description prism
_exptl_crystal_F_000 428
_exptl_crystal_size_max 0.570
_exptl_crystal_size_mid 0.363
_exptl_crystal_size_min 0.180
_refine_diff_density_max 0.185
_refine_diff_density_min -0.548
_refine_ls_extinction_method none
_refine_ls_goodness_of_fit_ref 1.039
_refine_ls_hydrogen_treatment mixed
_refine_ls_matrix_type full
_refine_ls_number_parameters 259
_refine_ls_number_reflns 4506
_refine_ls_number_restraints 36
_refine_ls_restrained_S_all 1.066
_refine_ls_R_factor_all 0.0618
_refine_ls_R_factor_gt 0.0422
_refine_ls_shift/su_max 0.002
_refine_ls_shift/su_mean 0.000
_refine_ls_structure_factor_coef Fsqd
_refine_ls_weighting_details 'calc w=1/[\s^2^(Fo^2^)+(0.065P)^2^+0.0747P] where P=(Fo^2^+2Fc^2^)/3'
_refine_ls_weighting_scheme calc
_refine_ls_wR_factor_gt 0.1101
_refine_ls_wR_factor_ref 0.1194
_reflns_number_gt 3322
_reflns_number_total 4506
_reflns_threshold_expression I>2\s(I)
_cod_data_source_file ob3030.cif
_cod_data_source_block I
_cod_depositor_comments
;
The following automatic conversions were performed:
'_symmetry_cell_setting' value 'Triclinic' changed to 'triclinic'
according to '/home/saulius/struct/CIF-dictionaries/cif_core.dic'
dictionary named 'cif_core.dic' version 2.4.1 from 2010-06-29.

Automatic conversion script
Id: cif_fix_enum 1527 2010-12-29 10:47:43Z saulius 

The following automatic conversions were performed:

'_symmetry_cell_setting' value 'Triclinic' changed to 'triclinic'
according to /home/saulius/struct/CIF-dictionaries/cif_core.dic
dictionary named 'cif_core.dic' version 2.4.1 from 2010-06-29.

Automatic conversion script
Id: cif_fix_values 1715 2011-07-08 13:25:40Z adriana 
;
_cod_database_code 2211914
_cod_database_fobs_code 2211914

loop_
_symmetry_equiv_pos_as_xyz
'x, y, z'
'-x, -y, -z'

loop_
_atom_site_type_symbol
_atom_site_label
_atom_site_fract_x
_atom_site_fract_y
_atom_site_fract_z
_atom_site_U_iso_or_equiv
_atom_site_adp_type
_atom_site_calc_flag
_atom_site_refinement_flags
_atom_site_occupancy
O O1 0.4529(2) 0.0915(2) 0.42512(18) 0.0869(5) Uani d D 1
O O2 0.4618(2) 0.3775(2) 0.4019(3) 0.0944(6) Uani d D 1
H H1W 0.442(4) 0.052(4) 0.3532(12) 0.124(13) Uiso d D 1
H H2W 0.466(10) 0.033(4) 0.464(3) 0.28(4) Uiso d D 1
H H3W 0.467(5) 0.414(5) 0.4750(14) 0.19(2) Uiso d D 1
H H4W 0.381(3) 0.388(6) 0.372(4) 0.20(2) Uiso d D 1
S S1 0.84215(5) 0.07328(6) -0.05759(5) 0.05896(16) Uani d . 1
S S2 1.11505(7) 0.57734(6) 0.19554(5) 0.06907(19) Uani d . 1
N N1 0.57034(17) 0.05746(16) -0.17307(13) 0.0480(4) Uani d . 1
N N2 0.60376(16) 0.18331(15) 0.01783(13) 0.0454(3) Uani d . 1
N N3 0.92954(16) 0.42951(15) 0.30848(13) 0.0445(3) Uani d . 1
N N4 1.16333(17) 0.40514(17) 0.34857(15) 0.0522(4) Uani d . 1
C C1 0.66194(19) 0.10179(18) -0.07519(16) 0.0447(4) Uani d . 1
C C2 0.44436(19) 0.11602(18) -0.14296(16) 0.0448(4) Uani d . 1
C C3 0.46356(19) 0.19520(18) -0.02460(16) 0.0456(4) Uani d . 1
C C4 0.3569(2) 0.2676(2) 0.02938(19) 0.0567(5) Uani d . 1
H H4 0.3712 0.3189 0.1089 0.068 Uiso calc R 1
C C5 0.2275(2) 0.2594(2) -0.0418(2) 0.0635(5) Uani d . 1
H H5 0.1531 0.3071 -0.0096 0.076 Uiso calc R 1
C C6 0.2071(2) 0.1817(2) -0.1595(2) 0.0624(5) Uani d . 1
H H6 0.1189 0.1785 -0.2044 0.075 Uiso calc R 1
C C7 0.3129(2) 0.1090(2) -0.21222(19) 0.0574(5) Uani d . 1
H H7 0.2974 0.0569 -0.2915 0.069 Uiso calc R 1
C C8 0.6755(2) 0.25330(19) 0.13645(16) 0.0480(4) Uani d . 1
H H8A 0.7531 0.2026 0.1577 0.058 Uiso calc R 1
H H8B 0.6057 0.2543 0.1972 0.058 Uiso calc R 1
C C9 0.7386(2) 0.40036(19) 0.13712(17) 0.0523(4) Uani d . 1
H H9A 0.6626 0.4476 0.1077 0.063 Uiso calc R 1
H H9B 0.8146 0.3983 0.0816 0.063 Uiso calc R 1
C C10 0.8018(2) 0.48182(19) 0.26241(18) 0.0514(4) Uani d . 1
H H10A 0.8282 0.5776 0.2586 0.062 Uiso calc R 1
H H10B 0.7273 0.4791 0.3190 0.062 Uiso calc R 1
C C11 1.0715(2) 0.46466(19) 0.29005(16) 0.0483(4) Uani d . 1
C C12 0.93011(19) 0.33930(17) 0.38618(15) 0.0446(4) Uani d . 1
C C13 1.07584(19) 0.32544(18) 0.41071(16) 0.0457(4) Uani d . 1
C C14 1.1137(2) 0.2398(2) 0.48696(18) 0.0557(5) Uani d . 1
H H14 1.2106 0.2296 0.5050 0.067 Uiso calc R 1
C C15 1.0022(3) 0.1708(2) 0.53473(19) 0.0604(5) Uani d . 1
H H15 1.0248 0.1138 0.5867 0.073 Uiso calc R 1
C C16 0.8577(3) 0.1839(2) 0.50775(19) 0.0624(5) Uani d . 1
H H16 0.7855 0.1338 0.5404 0.075 Uiso calc R 1
C C17 0.8185(2) 0.2685(2) 0.43435(17) 0.0526(4) Uani d . 1
H H17 0.7213 0.2784 0.4173 0.063 Uiso calc R 1
C C18 0.8560(3) -0.0451(3) -0.1983(2) 0.0703(6) Uani d . 1
H H18A 0.9530 -0.0701 -0.2009 0.105 Uiso calc R 1
H H18B 0.8349 -0.0020 -0.2647 0.105 Uiso calc R 1
H H18C 0.7875 -0.1265 -0.2048 0.105 Uiso calc R 1
C C19 1.3073(3) 0.6187(3) 0.2361(3) 0.0854(8) Uani d . 1
H H19A 1.3476 0.6820 0.1898 0.128 Uiso calc R 1
H H19B 1.3529 0.5358 0.2190 0.128 Uiso calc R 1
H H19C 1.3243 0.6606 0.3211 0.128 Uiso calc R 1

loop_
_atom_site_aniso_label
_atom_site_aniso_U_11
_atom_site_aniso_U_22
_atom_site_aniso_U_33
_atom_site_aniso_U_12
_atom_site_aniso_U_13
_atom_site_aniso_U_23
O1 0.0923(13) 0.1047(14) 0.0568(10) 0.0233(11) -0.0061(9) 0.0001(10)
O2 0.063 0.0904(14) 0.1220(18) 0.0127(10) 0.0002(11) 0.0070(13)
S1 0.0526(3) 0.0644(3) 0.0547(3) 0.0123(2) -0.0078(2) 0.0021(2)
S2 0.0860(4) 0.0635(3) 0.0601(3) 0.0010(3) 0.0106(3) 0.0221(3)
N1 0.0541(8) 0.0462(8) 0.0401(7) 0.0032(7) -0.0046(6) 0.0052(6)
N2 0.0491(8) 0.0440(8) 0.0388(7) 0.0017(6) -0.0062(6) 0.0047(6)
N3 0.0473(8) 0.0433(8) 0.0399(7) 0.0040(6) -0.0041(6) 0.0057(6)
N4 0.0476(8) 0.0519(9) 0.0543(9) 0.0050(7) 0.0022(7) 0.0071(7)
C1 0.0504(9) 0.0398(8) 0.0413(9) 0.0025(7) -0.0037(7) 0.0069(7)
C2 0.0496(9) 0.0404(8) 0.0421(9) 0.0003(7) -0.0052(7) 0.0094(7)
C3 0.0482(9) 0.0417(9) 0.0446(9) -0.0003(7) -0.0037(7) 0.0098(7)
C4 0.0583(11) 0.0527(11) 0.0549(11) 0.0061(9) 0.0021(9) 0.0035(9)
C5 0.0533(11) 0.0588(12) 0.0774(15) 0.0104(9) 0.0039(10) 0.0117(11)
C6 0.0503(10) 0.0638(12) 0.0719(14) 0.0047(9) -0.0116(10) 0.0178(11)
C7 0.0585(11) 0.0567(11) 0.0520(11) -0.0013(9) -0.0144(9) 0.0106(9)
C8 0.0547(10) 0.0490(10) 0.0359(8) 0.0008(8) -0.0062(7) 0.0052(7)
C9 0.0604(11) 0.0470(10) 0.0454(10) 0.0026(8) -0.0121(8) 0.0081(8)
C10 0.0562(10) 0.0425(9) 0.0501(10) 0.0075(8) -0.0103(8) 0.0017(8)
C11 0.0538(10) 0.0443(9) 0.0426(9) 0.0025(8) 0.0020(7) 0.0029(7)
C12 0.0521(9) 0.0403(9) 0.0366(8) 0.0032(7) -0.0034(7) 0.0012(7)
C13 0.0516(9) 0.0411(9) 0.0407(9) 0.0051(7) -0.0004(7) 0.0018(7)
C14 0.0615(11) 0.0516(10) 0.0507(11) 0.0128(9) -0.0065(9) 0.0044(8)
C15 0.0882(15) 0.0471(10) 0.0445(10) 0.0056(10) -0.0035(10) 0.0106(8)
C16 0.0748(13) 0.0589(12) 0.0499(11) -0.0061(10) 0.0073(10) 0.0107(9)
C17 0.0534(10) 0.0566(11) 0.0434(9) -0.0044(8) 0.0016(8) 0.0075(8)
C18 0.0652(13) 0.0780(15) 0.0628(13) 0.0158(11) 0.0066(10) 0.0005(11)
C19 0.0812(16) 0.0642(14) 0.113(2) -0.0046(12) 0.0397(15) 0.0232(14)

loop_
_atom_type_symbol
_atom_type_description
_atom_type_scat_dispersion_real
_atom_type_scat_dispersion_imag
_atom_type_scat_source
C C 0.0033 0.0016 'International Tables Vol C Tables 4.2.6.8 and 6.1.1.4'
H H 0.0000 0.0000 'International Tables Vol C Tables 4.2.6.8 and 6.1.1.4'
N N 0.0061 0.0033 'International Tables Vol C Tables 4.2.6.8 and 6.1.1.4'
S S 0.1246 0.1234 'International Tables Vol C Tables 4.2.6.8 and 6.1.1.4'
O O 0.0106 0.0060 'International Tables Vol C Tables 4.2.6.8 and 6.1.1.4'

loop_
_geom_angle_atom_site_label_1
_geom_angle_atom_site_label_2
_geom_angle_atom_site_label_3
_geom_angle
_geom_angle_publ_flag
H1W O1 H2W 107(4) ?
H4W O2 H3W 107(5) ?
C1 S1 C18 100.59(10) ?
C11 S2 C19 99.93(11) ?
C1 N1 C2 104.57(15) ?
C1 N2 C3 106.62(14) ?
C1 N2 C8 127.76(15) ?
C3 N2 C8 125.50(15) ?
C11 N3 C12 106.37(15) ?
C11 N3 C10 127.51(16) ?
C12 N3 C10 126.02(16) ?
C11 N4 C13 104.66(15) ?
N1 C1 N2 113.22(16) no
N1 C1 S1 127.30(15) ?
N2 C1 S1 119.42(12) no
N1 C2 C3 110.20(15) ?
N1 C2 C7 130.35(17) ?
C3 C2 C7 119.42(19) ?
N2 C3 C4 131.59(17) ?
N2 C3 C2 105.37(16) ?
C4 C3 C2 123.04(17) ?
C3 C4 C5 116.3(2) ?
C3 C4 H4 121.8 ?
C5 C4 H4 121.8 ?
C6 C5 C4 121.3(2) ?
C6 C5 H5 119.4 ?
C4 C5 H5 119.4 ?
C7 C6 C5 122.13(19) ?
C7 C6 H6 118.9 ?
C5 C6 H6 118.9 ?
C6 C7 C2 117.79(19) ?
C6 C7 H7 121.1 ?
C2 C7 H7 121.1 ?
N2 C8 C9 111.43(15) no
N2 C8 H8A 109.3 ?
C9 C8 H8A 109.3 ?
N2 C8 H8B 109.3 ?
C9 C8 H8B 109.3 ?
H8A C8 H8B 108.0 ?
C8 C9 C10 113.18(16) ?
C8 C9 H9A 108.9 ?
C10 C9 H9A 108.9 ?
C8 C9 H9B 108.9 ?
C10 C9 H9B 108.9 ?
H9A C9 H9B 107.8 ?
N3 C10 C9 113.39(15) no
N3 C10 H10A 108.9 ?
C9 C10 H10A 108.9 ?
N3 C10 H10B 108.9 ?
C9 C10 H10B 108.9 ?
H10A C10 H10B 107.7 ?
N4 C11 N3 113.43(17) no
N4 C11 S2 126.64(15) ?
N3 C11 S2 119.93(14) no
N3 C12 C17 132.20(18) ?
N3 C12 C13 105.64(15) ?
C17 C12 C13 122.15(18) ?
C12 C13 C14 119.94(17) ?
C12 C13 N4 109.89(16) ?
C14 C13 N4 130.17(18) ?
C15 C14 C13 117.42(19) ?
C15 C14 H14 121.3 ?
C13 C14 H14 121.3 ?
C14 C15 C16 121.9(2) ?
C14 C15 H15 119.0 ?
C16 C15 H15 119.0 ?
C17 C16 C15 121.5(2) ?
C17 C16 H16 119.2 ?
C15 C16 H16 119.2 ?
C16 C17 C12 117.03(19) ?
C16 C17 H17 121.5 ?
C12 C17 H17 121.5 ?
S1 C18 H18A 109.5 ?
S1 C18 H18B 109.5 ?
H18A C18 H18B 109.5 ?
S1 C18 H18C 109.5 ?
H18A C18 H18C 109.5 ?
H18B C18 H18C 109.5 ?
S2 C19 H19A 109.5 ?
S2 C19 H19B 109.5 ?
H19A C19 H19B 109.5 ?
S2 C19 H19C 109.5 ?
H19A C19 H19C 109.5 ?
H19B C19 H19C 109.5 ?

loop_
_geom_bond_atom_site_label_1
_geom_bond_atom_site_label_2
_geom_bond_distance
_geom_bond_publ_flag
O1 H1W 0.820(16) ?
O1 H2W 0.82(4) ?
O2 H3W 0.825(12) ?
O2 H4W 0.83(3) ?
S1 C1 1.7319(19) yes
S1 C18 1.791(2) ?
S2 C11 1.738(2) yes
S2 C19 1.792(3) ?
N1 C1 1.318(2) yes
N1 C2 1.392(2) ?
N2 C1 1.365(2) yes
N2 C3 1.384(2) ?
N2 C8 1.457(2) yes
N3 C11 1.363(2) yes
N3 C12 1.383(2) ?
N3 C10 1.457(2) yes
N4 C11 1.313(3) yes
N4 C13 1.393(2) ?
C2 C3 1.393(2) ?
C2 C7 1.394(2) ?
C3 C4 1.385(3) ?
C4 C5 1.388(3) ?
C4 H4 0.9300 ?
C5 C6 1.382(3) ?
C5 H5 0.9300 ?
C6 C7 1.375(3) ?
C6 H6 0.9300 ?
C7 H7 0.9300 ?
C8 C9 1.515(3) ?
C8 H8A 0.9700 ?
C8 H8B 0.9700 ?
C9 C10 1.523(2) ?
C9 H9A 0.9700 ?
C9 H9B 0.9700 ?
C10 H10A 0.9700 ?
C10 H10B 0.9700 ?
C12 C17 1.389(3) ?
C12 C13 1.390(3) ?
C13 C14 1.391(3) ?
C14 C15 1.376(3) ?
C14 H14 0.9300 ?
C15 C16 1.382(3) ?
C15 H15 0.9300 ?
C16 C17 1.364(3) ?
C16 H16 0.9300 ?
C17 H17 0.9300 ?
C18 H18A 0.9600 ?
C18 H18B 0.9600 ?
C18 H18C 0.9600 ?
C19 H19A 0.9600 ?
C19 H19B 0.9600 ?
C19 H19C 0.9600 ?

loop_
_geom_hbond_atom_site_label_D
_geom_hbond_atom_site_label_H
_geom_hbond_atom_site_label_A
_geom_hbond_site_symmetry_A
_geom_hbond_distance_DH
_geom_hbond_distance_HA
_geom_hbond_distance_DA
_geom_hbond_angle_DHA
O2 H4W N4 1_455 0.83(3) 2.05(3) 2.851(3) 162(5)
O1 H1W N1 2_655 0.820(16) 2.088(18) 2.905(2) 175(3)
O1 H2W O1 2_656 0.82(4) 2.10(5) 2.905(3) 167(7)
O2 H3W O2 2_666 0.83(2) 2.25(4) 2.922(4) 139(4)
C8 H8A S1 . 0.97 2.72 3.1284(19) 106
C10 H10A S2 . 0.97 2.79 3.138(2) 102

loop_
_geom_torsion_atom_site_label_1
_geom_torsion_atom_site_label_2
_geom_torsion_atom_site_label_3
_geom_torsion_atom_site_label_4
_geom_torsion
_geom_torsion_publ_flag
C2 N1 C1 N2 1.1(2) ?
C2 N1 C1 S1 -175.98(14) ?
C3 N2 C1 N1 -1.4(2) ?
C8 N2 C1 N1 -177.57(16) no
C3 N2 C1 S1 175.94(13) ?
C8 N2 C1 S1 -0.2(2) ?
C18 S1 C1 N1 -6.5(2) yes
C18 S1 C1 N2 176.58(16) ?
C1 N1 C2 C3 -0.42(19) ?
C1 N1 C2 C7 177.70(19) ?
C1 N2 C3 C4 -178.2(2) ?
C8 N2 C3 C4 -2.0(3) ?
C1 N2 C3 C2 1.07(19) ?
C8 N2 C3 C2 177.30(15) ?
N1 C2 C3 N2 -0.42(19) ?
C7 C2 C3 N2 -178.77(16) ?
N1 C2 C3 C4 178.97(17) ?
C7 C2 C3 C4 0.6(3) ?
N2 C3 C4 C5 178.30(19) ?
C2 C3 C4 C5 -0.9(3) ?
C3 C4 C5 C6 0.6(3) ?
C4 C5 C6 C7 -0.1(3) ?
C5 C6 C7 C2 -0.2(3) ?
N1 C2 C7 C6 -177.99(19) ?
C3 C2 C7 C6 0.0(3) ?
C1 N2 C8 C9 93.7(2) ?
C3 N2 C8 C9 -81.8(2) ?
N2 C8 C9 C10 174.45(16) yes
C11 N3 C10 C9 87.9(2) ?
C12 N3 C10 C9 -96.2(2) ?
C8 C9 C10 N3 66.1(2) yes
C13 N4 C11 N3 -0.3(2) ?
C13 N4 C11 S2 -179.86(14) ?
C12 N3 C11 N4 0.1(2) ?
C10 N3 C11 N4 176.71(16) yes
C12 N3 C11 S2 179.69(12) ?
C10 N3 C11 S2 -3.7(2) ?
C19 S2 C11 N4 -14.5(2) yes
C19 S2 C11 N3 165.96(16) ?
C11 N3 C12 C17 -178.62(19) ?
C10 N3 C12 C17 4.7(3) ?
C11 N3 C12 C13 0.14(18) ?
C10 N3 C12 C13 -176.51(15) ?
N3 C12 C13 C14 -179.76(16) ?
C17 C12 C13 C14 -0.8(3) ?
N3 C12 C13 N4 -0.34(19) ?
C17 C12 C13 N4 178.57(16) ?
C11 N4 C13 C12 0.41(19) ?
C11 N4 C13 C14 179.75(19) ?
C12 C13 C14 C15 0.5(3) ?
N4 C13 C14 C15 -178.84(18) ?
C13 C14 C15 C16 0.7(3) ?
C14 C15 C16 C17 -1.5(3) ?
C15 C16 C17 C12 1.1(3) ?
N3 C12 C17 C16 178.68(18) ?
C13 C12 C17 C16 0.1(3) ?

loop_
_cod_related_entry_id
_cod_related_entry_database
_cod_related_entry_code
1 ChemSpider 21125612
